data_7214779
loop_
_publ_author_name
'Suryanti, Venty'
'Bhadbhade, Mohan'
'Bishop, Roger'
'Black, David StC'
'Kumar, Naresh'

_publ_section_title
;
 Self-assembly of alkyl N-acetylglyoxylic amides of varying chain lengths
;
_journal_issue 21
_journal_name_full CrystEngComm
_journal_page_first 7345
_journal_paper_doi 10.1039/c2ce25994j
_journal_volume 14
_journal_year 2012
_chemical_formula_sum 'C19 H27 Br N2 O3'
_chemical_formula_weight 411.34
_chemical_name_systematic
;
?
;
_space_group_IT_number 2
_symmetry_cell_setting triclinic
_symmetry_space_group_name_Hall '-P 1'
_symmetry_space_group_name_H-M 'P -1'
_atom_sites_solution_hydrogens geom
_atom_sites_solution_primary direct
_atom_sites_solution_secondary difmap
_audit_creation_method SHELXL-97
_cell_angle_alpha 75.265(7)
_cell_angle_beta 81.633(7)
_cell_angle_gamma 76.227(7)
_cell_formula_units_Z 2
_cell_length_a 8.8992(12)
_cell_length_b 9.9071(17)
_cell_length_c 12.299(2)
_cell_measurement_reflns_used 3403
_cell_measurement_temperature 150(2)
_cell_measurement_theta_max 23.095
_cell_measurement_theta_min 2.174
_cell_volume 1014.4(3)
_computing_cell_refinement '<i>APEX2 </i>(Bruker, 2007)'
_computing_data_collection '<i>APEX2 </i>(Bruker, 2007)'
_computing_data_reduction '<i>APEX2 </i>(Bruker, 2007)'
_computing_molecular_graphics '<i>SHELXTL-Plus</i> (Sheldrick, 2008)'
_computing_structure_refinement '<i>SHELXL-97</i> (Sheldrick, 2008)'
_computing_structure_solution '<i>SHELXS-97</i> (Sheldrick, 2008)'
_diffrn_ambient_temperature 150(2)
_diffrn_measured_fraction_theta_full 0.991
_diffrn_measured_fraction_theta_max 0.991
_diffrn_measurement_device_type 'Bruker kappa APEXII CCD Diffractometer'
_diffrn_measurement_method '\f scans, and \w scans with \k offsets'
_diffrn_radiation_monochromator graphite
_diffrn_radiation_source 'fine-focus sealed tube'
_diffrn_radiation_type MoK\a
_diffrn_radiation_wavelength 0.71073
_diffrn_reflns_av_R_equivalents 0.0790
_diffrn_reflns_av_sigmaI/netI 0.0811
_diffrn_reflns_limit_h_max 10
_diffrn_reflns_limit_h_min -10
_diffrn_reflns_limit_k_max 11
_diffrn_reflns_limit_k_min -11
_diffrn_reflns_limit_l_max 14
_diffrn_reflns_limit_l_min -14
_diffrn_reflns_number 12828
_diffrn_reflns_theta_full 25.00
_diffrn_reflns_theta_max 25.00
_diffrn_reflns_theta_min 2.80
_exptl_absorpt_coefficient_mu 2.045
_exptl_absorpt_correction_T_max 0.8486
_exptl_absorpt_correction_T_min 0.5223
_exptl_absorpt_correction_type multi-scan
_exptl_absorpt_process_details 'SADABS (Bruker, 2001)'
_exptl_crystal_colour 'Light yellow'
_exptl_crystal_density_diffrn 1.347
_exptl_crystal_density_method 'not measured'
_exptl_crystal_description Needles
_exptl_crystal_F_000 428
_exptl_crystal_size_max 0.37
_exptl_crystal_size_mid 0.08
_exptl_crystal_size_min 0.08
_refine_diff_density_max 0.512
_refine_diff_density_min -0.646
_refine_diff_density_rms 0.091
_refine_ls_extinction_method none
_refine_ls_goodness_of_fit_ref 1.095
_refine_ls_hydrogen_treatment constr
_refine_ls_matrix_type full
_refine_ls_number_parameters 264
_refine_ls_number_reflns 3548
_refine_ls_number_restraints 83
_refine_ls_restrained_S_all 1.094
_refine_ls_R_factor_all 0.0987
_refine_ls_R_factor_gt 0.0606
_refine_ls_shift/su_max 0.000
_refine_ls_shift/su_mean 0.000
_refine_ls_structure_factor_coef Fsqd
_refine_ls_weighting_details 'calc w=1/[\s^2^(Fo^2^)+(0.1000P)^2^+0.0701P] where P=(Fo^2^+2Fc^2^)/3'
_refine_ls_weighting_scheme calc
_refine_ls_wR_factor_gt 0.1685
_refine_ls_wR_factor_ref 0.1893
_reflns_number_gt 2328
_reflns_number_total 3548
_reflns_threshold_expression >2sigma(I)
_cod_data_source_file c2ce25994j.txt
_cod_data_source_block inp1bar
_cod_depositor_comments
;
The following automatic conversions were performed:

'_symmetry_cell_setting' value 'Triclinic' changed to 'triclinic'
according to
/usr/data/users/saulius/automatic-downloads/retrospective/RSC/lib/dictionaries/cif_core.dic
dictionary named 'cif_core.dic' version 2.4.2 from
2011-04-26.

'_exptl_absorpt_correction_type' value 'Multi-scan'
changed to 'multi-scan' according to
/usr/data/users/saulius/automatic-downloads/retrospective/RSC/lib/dictionaries/cif_core.dic
dictionary named 'cif_core.dic' version 2.4.2 from 2011-04-26.

Automatic conversion script
Id: cif_fix_values 2281 2013-09-26 08:29:07Z andrius 
;
_cod_original_sg_symbol_H-M P-1
_cod_database_code 7214779

loop_
_symmetry_equiv_pos_as_xyz
'x, y, z'
'-x, -y, -z'

loop_
_atom_site_label
_atom_site_type_symbol
_atom_site_fract_x
_atom_site_fract_y
_atom_site_fract_z
_atom_site_U_iso_or_equiv
_atom_site_adp_type
_atom_site_occupancy
_atom_site_symmetry_multiplicity
_atom_site_calc_flag
_atom_site_refinement_flags
_atom_site_disorder_assembly
_atom_site_disorder_group
Br1 Br 1.07244(7) 0.38919(7) 0.32988(5) 0.0651(3) Uani 1 1 d . . .
O1 O 0.6416(4) 0.8148(4) -0.0940(3) 0.0464(9) Uani 1 1 d . . .
O2 O 0.6570(4) 0.8576(4) 0.1462(3) 0.0457(9) Uani 1 1 d . B .
O3 O 0.3984(4) 0.6609(4) 0.1150(3) 0.0472(9) Uani 1 1 d . . .
N1 N 0.6526(5) 0.5774(4) -0.0536(3) 0.0363(10) Uani 1 1 d . . .
H1N H 0.6233 0.5085 -0.0729 0.044 Uiso 1 1 calc R . .
N2 N 0.3601(5) 0.8984(4) 0.1020(4) 0.0418(11) Uani 1 1 d . . .
H2N H 0.4040 0.9689 0.1027 0.050 Uiso 1 1 calc R A 1
C4 C 0.9383(6) 0.4477(5) 0.2112(4) 0.0376(12) Uani 1 1 d . . .
C5 C 0.9473(6) 0.3614(5) 0.1378(4) 0.0387(12) Uani 1 1 d . . .
H5 H 1.0180 0.2716 0.1462 0.046 Uiso 1 1 calc R . .
C6 C 0.8507(6) 0.4089(5) 0.0515(4) 0.0352(12) Uani 1 1 d . . .
H6 H 0.8576 0.3515 -0.0010 0.042 Uiso 1 1 calc R . .
C1 C 0.7429(5) 0.5387(5) 0.0391(4) 0.0295(10) Uani 1 1 d . . .
C2 C 0.7333(5) 0.6232(5) 0.1167(4) 0.0298(11) Uani 1 1 d . B .
C3 C 0.8341(6) 0.5774(5) 0.2006(4) 0.0341(11) Uani 1 1 d . . .
H3 H 0.8316 0.6357 0.2516 0.041 Uiso 1 1 calc R . .
C7 C 0.6072(6) 0.7119(6) -0.1152(4) 0.0411(13) Uani 1 1 d . . .
C8 C 0.5123(7) 0.7281(7) -0.2103(5) 0.0579(16) Uani 1 1 d . . .
H83 H 0.4055 0.7769 -0.1924 0.087 Uiso 1 1 calc R . .
H81 H 0.5121 0.6336 -0.2214 0.087 Uiso 1 1 calc R . .
H82 H 0.5570 0.7844 -0.2796 0.087 Uiso 1 1 calc R . .
C9 C 0.6198(6) 0.7592(5) 0.1218(4) 0.0361(12) Uani 1 1 d . . .
C10 C 0.4480(6) 0.7680(5) 0.1112(4) 0.0361(12) Uani 1 1 d . B .
C11A C 0.1955(7) 0.9288(6) 0.0908(6) 0.0609(17) Uani 0.566(11) 1 d PDU B 1
H11A H 0.1690 0.8566 0.0584 0.073 Uiso 0.566(11) 1 calc PR B 1
H11B H 0.1627 1.0243 0.0412 0.073 Uiso 0.566(11) 1 calc PR B 1
C12A C 0.1129(13) 0.9236(16) 0.2149(10) 0.056(4) Uani 0.566(11) 1 d PDU B 1
H12A H 0.1517 0.8294 0.2644 0.067 Uiso 0.566(11) 1 calc PR B 1
H12B H 0.1390 0.9978 0.2453 0.067 Uiso 0.566(11) 1 calc PR B 1
C13A C -0.0579(12) 0.9478(11) 0.2151(9) 0.055(3) Uani 0.566(11) 1 d PDU B 1
H13A H -0.0806 0.8847 0.1715 0.066 Uiso 0.566(11) 1 calc PR B 1
H13B H -0.0961 1.0475 0.1744 0.066 Uiso 0.566(11) 1 calc PR B 1
C14A C -0.1486(15) 0.9235(14) 0.3270(10) 0.064(3) Uani 0.566(11) 1 d PDU B 1
H14A H -0.0990 0.8312 0.3743 0.076 Uiso 0.566(11) 1 calc PR B 1
H14B H -0.2546 0.9169 0.3167 0.076 Uiso 0.566(11) 1 calc PR B 1
C15A C -0.159(2) 1.0387(15) 0.3867(13) 0.056(4) Uani 0.566(11) 1 d PDU B 1
H15A H -0.1988 1.1340 0.3390 0.067 Uiso 0.566(11) 1 calc PR B 1
H15B H -0.0577 1.0369 0.4114 0.067 Uiso 0.566(11) 1 calc PR B 1
C16A C -0.2779(11) 0.9979(11) 0.4892(10) 0.136(4) Uani 0.566(11) 1 d PDU B 1
H16A H -0.2939 1.0660 0.5375 0.204 Uiso 0.566(11) 1 calc PR B 1
H16B H -0.2375 0.9015 0.5327 0.204 Uiso 0.566(11) 1 calc PR B 1
H16C H -0.3770 1.0006 0.4620 0.204 Uiso 0.566(11) 1 calc PR B 1
C11B C 0.1955(7) 0.9288(6) 0.0908(6) 0.0609(17) Uani 0.434(11) 1 d PDU B 2
H11C H 0.1837 0.9053 0.0194 0.073 Uiso 0.434(11) 1 calc PR B 2
H11D H 0.1592 1.0335 0.0801 0.073 Uiso 0.434(11) 1 calc PR B 2
C12B C 0.0819(14) 0.8618(13) 0.1793(10) 0.039(3) Uani 0.434(11) 1 d PDU B 2
H12C H -0.0255 0.8927 0.1564 0.047 Uiso 0.434(11) 1 calc PR B 2
H12D H 0.1118 0.7563 0.1972 0.047 Uiso 0.434(11) 1 calc PR B 2
C13B C 0.101(2) 0.9225(18) 0.2757(13) 0.054(4) Uani 0.434(11) 1 d PDU B 2
H13C H 0.0918 1.0269 0.2486 0.065 Uiso 0.434(11) 1 calc PR B 2
H13D H 0.2061 0.8807 0.3007 0.065 Uiso 0.434(11) 1 calc PR B 2
C14B C -0.0187(18) 0.8941(15) 0.3764(12) 0.063(4) Uani 0.434(11) 1 d PDU B 2
H14C H -0.0370 0.7972 0.3842 0.076 Uiso 0.434(11) 1 calc PR B 2
H14D H 0.0281 0.8928 0.4450 0.076 Uiso 0.434(11) 1 calc PR B 2
C15B C -0.172(3) 0.994(3) 0.375(2) 0.086(9) Uani 0.434(11) 1 d PDU B 2
H15C H -0.2325 0.9729 0.3223 0.103 Uiso 0.434(11) 1 calc PR B 2
H15D H -0.1538 1.0920 0.3422 0.103 Uiso 0.434(11) 1 calc PR B 2
C16B C -0.2779(11) 0.9979(11) 0.4892(10) 0.136(4) Uani 0.434(11) 1 d PDU B 2
H16D H -0.3736 1.0705 0.4748 0.204 Uiso 0.434(11) 1 calc PR B 2
H16E H -0.2220 1.0212 0.5427 0.204 Uiso 0.434(11) 1 calc PR B 2
H16F H -0.3040 0.9042 0.5211 0.204 Uiso 0.434(11) 1 calc PR B 2
C1H C 0.4994(10) 0.6273(9) 0.4100(8) 0.093(3) Uani 1 1 d . . .
H1H1 H 0.5367 0.5859 0.3432 0.112 Uiso 1 1 calc R . .
H1H2 H 0.4793 0.7326 0.3845 0.112 Uiso 1 1 calc R . .
C2H C 0.3483(10) 0.5794(10) 0.4679(9) 0.114(4) Uani 1 1 d . . .
H2H1 H 0.3090 0.6240 0.5328 0.137 Uiso 1 1 calc R . .
H2H2 H 0.2678 0.6104 0.4138 0.137 Uiso 1 1 calc R . .
C3H C 0.3802(11) 0.4223(10) 0.5073(6) 0.088(3) Uani 1 1 d . . .
H3H1 H 0.4168 0.3781 0.4418 0.105 Uiso 1 1 calc R . .
H3H2 H 0.2831 0.3916 0.5433 0.105 Uiso 1 1 calc R . .

loop_
_atom_site_aniso_label
_atom_site_aniso_U_11
_atom_site_aniso_U_22
_atom_site_aniso_U_33
_atom_site_aniso_U_23
_atom_site_aniso_U_13
_atom_site_aniso_U_12
Br1 0.0458(4) 0.0868(5) 0.0493(4) 0.0005(3) -0.0171(3) 0.0024(3)
O1 0.050(2) 0.035(2) 0.045(2) 0.0007(16) -0.0032(17) -0.0026(17)
O2 0.048(2) 0.033(2) 0.054(2) -0.0101(17) 0.0019(17) -0.0084(17)
O3 0.036(2) 0.035(2) 0.066(3) -0.0052(17) -0.0009(18) -0.0067(17)
N1 0.029(2) 0.039(2) 0.039(2) -0.0034(19) -0.0039(18) -0.0097(18)
N2 0.034(3) 0.028(2) 0.051(3) 0.0016(18) 0.006(2) 0.0010(18)
C4 0.030(3) 0.041(3) 0.034(3) 0.004(2) -0.001(2) -0.005(2)
C5 0.031(3) 0.028(3) 0.047(3) 0.000(2) 0.001(2) 0.001(2)
C6 0.033(3) 0.030(3) 0.043(3) -0.010(2) 0.006(2) -0.010(2)
C1 0.022(3) 0.029(2) 0.034(3) -0.002(2) 0.0012(19) -0.0065(19)
C2 0.024(3) 0.028(2) 0.032(2) 0.0003(19) 0.0029(19) -0.0060(19)
C3 0.028(3) 0.038(3) 0.035(3) -0.008(2) 0.001(2) -0.008(2)
C7 0.031(3) 0.048(3) 0.034(3) 0.002(2) 0.004(2) -0.005(2)
C8 0.045(4) 0.082(4) 0.041(3) -0.001(3) -0.011(3) -0.012(3)
C9 0.041(3) 0.030(3) 0.031(3) -0.001(2) 0.004(2) -0.005(2)
C10 0.032(3) 0.033(3) 0.033(3) 0.001(2) 0.005(2) -0.001(2)
C11A 0.030(3) 0.043(3) 0.081(4) 0.015(3) 0.009(3) 0.006(2)
C12A 0.042(6) 0.053(7) 0.056(7) 0.011(7) 0.012(6) -0.014(5)
C13A 0.042(6) 0.053(6) 0.065(6) -0.011(5) 0.006(5) -0.012(5)
C14A 0.050(7) 0.071(8) 0.065(7) -0.015(6) 0.006(5) -0.009(6)
C15A 0.036(7) 0.057(8) 0.068(7) 0.001(6) -0.004(5) -0.012(6)
C16A 0.059(6) 0.139(8) 0.141(8) 0.028(6) 0.039(5) 0.015(5)
C11B 0.030(3) 0.043(3) 0.081(4) 0.015(3) 0.009(3) 0.006(2)
C12B 0.032(7) 0.030(6) 0.060(7) -0.007(5) -0.008(5) -0.017(5)
C13B 0.056(8) 0.036(7) 0.066(8) -0.006(8) 0.005(7) -0.013(6)
C14B 0.069(9) 0.057(8) 0.060(8) -0.008(6) -0.002(7) -0.016(7)
C15B 0.065(12) 0.072(14) 0.107(14) 0.000(12) 0.009(11) -0.021(10)
C16B 0.059(6) 0.139(8) 0.141(8) 0.028(6) 0.039(5) 0.015(5)
C1H 0.090(6) 0.081(5) 0.091(6) 0.009(4) -0.001(5) -0.021(5)
C2H 0.059(5) 0.108(7) 0.130(8) 0.036(6) 0.008(5) -0.009(5)
C3H 0.115(7) 0.135(7) 0.038(4) -0.017(4) 0.006(4) -0.085(6)

loop_
_atom_type_symbol
_atom_type_description
_atom_type_scat_dispersion_real
_atom_type_scat_dispersion_imag
_atom_type_scat_source
C C 0.0033 0.0016 'International Tables Vol C Tables 4.2.6.8 and 6.1.1.4'
H H 0.0000 0.0000 'International Tables Vol C Tables 4.2.6.8 and 6.1.1.4'
N N 0.0061 0.0033 'International Tables Vol C Tables 4.2.6.8 and 6.1.1.4'
O O 0.0106 0.0060 'International Tables Vol C Tables 4.2.6.8 and 6.1.1.4'
Br Br -0.2901 2.4595 'International Tables Vol C Tables 4.2.6.8 and 6.1.1.4'

loop_
_geom_angle_atom_site_label_1
_geom_angle_atom_site_label_2
_geom_angle_atom_site_label_3
_geom_angle
_geom_angle_site_symmetry_1
_geom_angle_site_symmetry_3
C7 N1 C1 125.3(4) . .
C7 N1 H1N 117.4 . .
C1 N1 H1N 117.4 . .
C10 N2 C11A 122.5(5) . .
C10 N2 H2N 118.8 . .
C11A N2 H2N 118.8 . .
C5 C4 C3 121.3(5) . .
C5 C4 Br1 119.8(4) . .
C3 C4 Br1 118.8(4) . .
C4 C5 C6 118.1(4) . .
C4 C5 H5 121.0 . .
C6 C5 H5 121.0 . .
C5 C6 C1 122.0(4) . .
C5 C6 H6 119.0 . .
C1 C6 H6 119.0 . .
C6 C1 C2 118.8(4) . .
C6 C1 N1 116.9(4) . .
C2 C1 N1 124.2(4) . .
C3 C2 C1 118.9(4) . .
C3 C2 C9 114.5(4) . .
C1 C2 C9 126.6(4) . .
C4 C3 C2 120.8(4) . .
C4 C3 H3 119.6 . .
C2 C3 H3 119.6 . .
O1 C7 N1 121.9(5) . .
O1 C7 C8 121.9(5) . .
N1 C7 C8 116.2(5) . .
C7 C8 H83 109.5 . .
C7 C8 H81 109.5 . .
H83 C8 H81 109.5 . .
C7 C8 H82 109.5 . .
H83 C8 H82 109.5 . .
H81 C8 H82 109.5 . .
O2 C9 C2 121.5(5) . .
O2 C9 C10 119.1(4) . .
C2 C9 C10 118.9(4) . .
O3 C10 N2 124.3(5) . .
O3 C10 C9 121.6(4) . .
N2 C10 C9 114.1(4) . .
N2 C11A C12A 105.9(7) . .
N2 C11A H11A 110.6 . .
C12A C11A H11A 110.6 . .
N2 C11A H11B 110.6 . .
C12A C11A H11B 110.6 . .
H11A C11A H11B 108.7 . .
C13A C12A C11A 111.0(9) . .
C13A C12A H12A 109.4 . .
C11A C12A H12A 109.4 . .
C13A C12A H12B 109.4 . .
C11A C12A H12B 109.4 . .
H12A C12A H12B 108.0 . .
C12A C13A C14A 116.8(10) . .
C12A C13A H13A 108.1 . .
C14A C13A H13A 108.1 . .
C12A C13A H13B 108.1 . .
C14A C13A H13B 108.1 . .
H13A C13A H13B 107.3 . .
C13A C14A C15A 112.7(11) . .
C13A C14A H14A 109.1 . .
C15A C14A H14A 109.1 . .
C13A C14A H14B 109.1 . .
C15A C14A H14B 109.1 . .
H14A C14A H14B 107.8 . .
C14A C15A C16A 101.2(12) . .
C14A C15A H15A 111.5 . .
C16A C15A H15A 111.5 . .
C14A C15A H15B 111.5 . .
C16A C15A H15B 111.5 . .
H15A C15A H15B 109.3 . .
C15A C16A H16A 109.5 . .
C15A C16A H16B 109.5 . .
H16A C16A H16B 109.5 . .
C15A C16A H16C 109.5 . .
H16A C16A H16C 109.5 . .
H16B C16A H16C 109.5 . .
C13B C12B H12C 111.9 . .
C13B C12B H12D 111.9 . .
H12C C12B H12D 109.6 . .
C12B C13B C14B 113.4(12) . .
C12B C13B H13C 108.9 . .
C14B C13B H13C 108.9 . .
C12B C13B H13D 108.9 . .
C14B C13B H13D 108.9 . .
H13C C13B H13D 107.7 . .
C15B C14B C13B 117.9(14) . .
C15B C14B H14C 107.8 . .
C13B C14B H14C 107.8 . .
C15B C14B H14D 107.8 . .
C13B C14B H14D 107.8 . .
H14C C14B H14D 107.2 . .
C14B C15B H151 107.5 . .
C14B C15B H152 107.5 . .
H151 C15B H152 107.0 . .
C3H C1H C2H 108.8(7) 2_666 .
C3H C1H H1H1 109.9 2_666 .
C2H C1H H1H1 109.9 . .
C3H C1H H1H2 109.9 2_666 .
C2H C1H H1H2 109.9 . .
H1H1 C1H H1H2 108.3 . .
C3H C2H C1H 109.5(7) . .
C3H C2H H2H1 109.8 . .
C1H C2H H2H1 109.8 . .
C3H C2H H2H2 109.8 . .
C1H C2H H2H2 109.8 . .
H2H1 C2H H2H2 108.2 . .
C2H C3H C1H 110.8(7) . 2_666
C2H C3H H3H1 109.5 . .
C1H C3H H3H1 109.5 2_666 .
C2H C3H H3H2 109.5 . .
C1H C3H H3H2 109.5 2_666 .
H3H1 C3H H3H2 108.1 . .

loop_
_geom_bond_atom_site_label_1
_geom_bond_atom_site_label_2
_geom_bond_distance
_geom_bond_site_symmetry_2
Br1 C4 1.908(5) .
O1 C7 1.228(6) .
O2 C9 1.217(6) .
O3 C10 1.231(6) .
N1 C7 1.354(7) .
N1 C1 1.411(6) .
N1 H1N 0.8800 .
N2 C10 1.328(6) .
N2 C11A 1.443(7) .
N2 H2N 0.8800 .
C4 C5 1.375(7) .
C4 C3 1.383(7) .
C5 C6 1.380(7) .
C5 H5 0.9500 .
C6 C1 1.398(6) .
C6 H6 0.9500 .
C1 C2 1.403(7) .
C2 C3 1.383(7) .
C2 C9 1.488(7) .
C3 H3 0.9500 .
C7 C8 1.495(8) .
C8 H83 0.9800 .
C8 H81 0.9800 .
C8 H82 0.9800 .
C9 C10 1.533(7) .
C11A C12A 1.588(13) .
C11A H11A 0.9900 .
C11A H11B 0.9900 .
C12A C13A 1.481(14) .
C12A H12A 0.9900 .
C12A H12B 0.9900 .
C13A C14A 1.485(14) .
C13A H13A 0.9900 .
C13A H13B 0.9900 .
C14A C15A 1.485(19) .
C14A H14A 0.9900 .
C14A H14B 0.9900 .
C15A C16A 1.557(15) .
C15A H15A 0.9900 .
C15A H15B 0.9900 .
C16A H16A 0.9800 .
C16A H16B 0.9800 .
C16A H16C 0.9800 .
C12B C13B 1.505(16) .
C12B H12C 0.9900 .
C12B H12D 0.9900 .
C13B C14B 1.524(17) .
C13B H13C 0.9900 .
C13B H13D 0.9900 .
C14B C15B 1.48(2) .
C14B H14C 0.9900 .
C14B H14D 0.9900 .
C15B H151 0.9900 .
C15B H152 0.9900 .
C1H C3H 1.495(11) 2_666
C1H C2H 1.547(11) .
C1H H1H1 0.9900 .
C1H H1H2 0.9900 .
C2H C3H 1.477(12) .
C2H H2H1 0.9900 .
C2H H2H2 0.9900 .
C3H C1H 1.495(11) 2_666
C3H H3H1 0.9900 .
C3H H3H2 0.9900 .

loop_
_geom_torsion_atom_site_label_1
_geom_torsion_atom_site_label_2
_geom_torsion_atom_site_label_3
_geom_torsion_atom_site_label_4
_geom_torsion
_geom_torsion_site_symmetry_1
_geom_torsion_site_symmetry_4
C3 C4 C5 C6 1.0(7) . .
Br1 C4 C5 C6 -178.6(4) . .
C4 C5 C6 C1 -1.7(7) . .
C5 C6 C1 C2 0.1(7) . .
C5 C6 C1 N1 178.8(4) . .
C7 N1 C1 C6 -143.7(5) . .
C7 N1 C1 C2 34.9(7) . .
C6 C1 C2 C3 2.1(7) . .
N1 C1 C2 C3 -176.5(4) . .
C6 C1 C2 C9 -175.8(4) . .
N1 C1 C2 C9 5.7(7) . .
C5 C4 C3 C2 1.2(7) . .
Br1 C4 C3 C2 -179.2(3) . .
C1 C2 C3 C4 -2.7(7) . .
C9 C2 C3 C4 175.4(4) . .
C1 N1 C7 O1 -0.5(8) . .
C1 N1 C7 C8 179.7(5) . .
C3 C2 C9 O2 39.3(6) . .
C1 C2 C9 O2 -142.8(5) . .
C3 C2 C9 C10 -132.7(5) . .
C1 C2 C9 C10 45.2(6) . .
C11A N2 C10 O3 -2.6(8) . .
C11A N2 C10 C9 179.8(5) . .
O2 C9 C10 O3 -161.5(5) . .
C2 C9 C10 O3 10.7(7) . .
O2 C9 C10 N2 16.2(6) . .
C2 C9 C10 N2 -171.7(4) . .
C10 N2 C11A C12A 95.1(8) . .
N2 C11A C12A C13A -177.7(9) . .
C11A C12A C13A C14A 170.7(10) . .
C12A C13A C14A C15A 74.1(16) . .
C13A C14A C15A C16A 171.9(11) . .
C12B C13B C14B C15B -85(2) . .
C3H C1H C2H C3H -58.7(11) 2_666 .
C1H C2H C3H C1H 59.9(11) . 2_666
